data_2007061
loop_
_publ_author_name
'John Burgess'
'John Fawcett'
'David R. Russell'
'Lu Zaisheng'

_publ_section_title
;
 Three <i>N</i>-Aryl-Substituted 3-hydroxypyridin-4-ones
;
_journal_issue 3
_journal_name_full 'Acta Crystallographica Section C'
_journal_page_first 430
_journal_page_last 433
_journal_paper_doi 10.1107/S010827019701127X
_journal_volume 54
_journal_year 1998
_chemical_formula_moiety 'C14 H15 N O3'
_chemical_formula_sum 'C14 H15 N O3'
_chemical_formula_weight 245.27
_chemical_name_systematic
;
3-Hydroxy-2-ethyl-1-4methoxyphenyl pyridin-4-one
;
_space_group_IT_number 2
_symmetry_cell_setting triclinic
_symmetry_space_group_name_Hall '-P 1'
_symmetry_space_group_name_H-M 'P -1'
_audit_creation_method SHELXL
_cell_angle_alpha 86.250(10)
_cell_angle_beta 78.440(10)
_cell_angle_gamma 71.920(10)
_cell_formula_units_Z 4
_cell_length_a 7.3060(10)
_cell_length_b 10.3510(10)
_cell_length_c 17.321(2)
_cell_measurement_reflns_used 38
_cell_measurement_temperature 293(2)
_cell_measurement_theta_max 12.5
_cell_measurement_theta_min 2.7
_cell_volume 1219.9(3)
_computing_cell_refinement XSCANS
_computing_data_collection 'XSCANS (Fait, 1991)'
_computing_data_reduction XSCANS
_computing_molecular_graphics 'SHELXTL/PC (Sheldrick, 1990b)'
_computing_publication_material SHELXTL/PC
_computing_structure_refinement 'SHELXL93 (Sheldrick, 1993)'
_computing_structure_solution 'SHELXS86 (Sheldrick, 1990a)'
_diffrn_ambient_temperature 293(2)
_diffrn_measurement_device 'Siemens P4 Diffractometer'
_diffrn_measurement_method '\w scans'
_diffrn_radiation_monochromator graphite
_diffrn_radiation_source 'fine-focus sealed tube'
_diffrn_radiation_type MoK\a
_diffrn_radiation_wavelength 0.71073
_diffrn_reflns_av_R_equivalents 0.0164
_diffrn_reflns_av_sigmaI/netI 0.0355
_diffrn_reflns_limit_h_max 8
_diffrn_reflns_limit_h_min -1
_diffrn_reflns_limit_k_max 11
_diffrn_reflns_limit_k_min -12
_diffrn_reflns_limit_l_max 19
_diffrn_reflns_limit_l_min -18
_diffrn_reflns_number 4353
_diffrn_reflns_theta_max 24.93
_diffrn_reflns_theta_min 2.99
_diffrn_standards_decay_% 'none; intensity variation: <1'
_diffrn_standards_interval_count 100
_diffrn_standards_number 3
_exptl_absorpt_coefficient_mu 0.094
_exptl_absorpt_correction_type none
_exptl_crystal_colour colourless
_exptl_crystal_density_diffrn 1.335
_exptl_crystal_density_meas ?
_exptl_crystal_description block
_exptl_crystal_F_000 520
_exptl_crystal_size_max 0.68
_exptl_crystal_size_mid 0.47
_exptl_crystal_size_min 0.32
_refine_diff_density_max 0.13
_refine_diff_density_min -0.19
_refine_ls_extinction_method none
_refine_ls_goodness_of_fit_all 1.071
_refine_ls_goodness_of_fit_obs 1.111
_refine_ls_hydrogen_treatment 'H atom treatment: see text'
_refine_ls_matrix_type full
_refine_ls_number_parameters 343
_refine_ls_number_reflns 3400
_refine_ls_number_restraints 0
_refine_ls_restrained_S_all 1.134
_refine_ls_restrained_S_obs 1.111
_refine_ls_R_factor_all 0.0699
_refine_ls_R_factor_obs .0491
_refine_ls_shift/esd_max 0.014
_refine_ls_shift/esd_mean 0.001
_refine_ls_structure_factor_coef Fsqd
_refine_ls_weighting_details 'w = 1/[\s^2^(Fo^2^)+(0.0504P)^2^+0.5731P] where P=(Fo^2^+2Fc^2^)/3'
_refine_ls_weighting_scheme calc
_refine_ls_wR_factor_all 0.1431
_refine_ls_wR_factor_obs .1201
_reflns_number_observed 2584
_reflns_number_total 3413
_reflns_observed_criterion >2sigma(I)
_cod_data_source_file bm1164.cif
_cod_data_source_block 3
_cod_depositor_comments
;
The following automatic conversions were performed:
'_symmetry_cell_setting' value 'Triclinic' changed to 'triclinic'
according to '/home/saulius/struct/CIF-dictionaries/cif_core.dic'
dictionary named 'cif_core.dic' version 2.4.1 from 2010-06-29.

Automatic conversion script
Id: cif_fix_enum 1527 2010-12-29 10:47:43Z saulius 

The following automatic conversions were performed:

'_symmetry_cell_setting' value 'Triclinic' changed to 'triclinic'
according to /home/saulius/struct/CIF-dictionaries/cif_core.dic
dictionary named 'cif_core.dic' version 2.4.1 from 2010-06-29.

Automatic conversion script
Id: cif_fix_values 1715 2011-07-08 13:25:40Z adriana 

The following automatic conversions were performed:

'_exptl_crystal_density_meas' value 'not measured' was changed to '?'
- the value is perceived as not measured.

Automatic conversion script
Id: cif_fix_values 3008 2015-01-20 13:52:24Z robertas 

The following automatic conversions were performed:

'_refine_ls_weighting_scheme' value 'calc w =
1/[\s^2^(Fo^2^)+(0.0504P)^2^+0.5731P] where P=(Fo^2^+2Fc^2^)/3' was
changed to 'calc'. New tag '_refine_ls_weighting_details' was
created. The value of the new tag was set to 'w =
1/[\s^2^(Fo^2^)+(0.0504P)^2^+0.5731P] where P=(Fo^2^+2Fc^2^)/3'.

Automatic conversion script
Id: cif_fix_values 3143 2015-03-26 13:38:13Z robertas 
;
_cod_original_cell_volume 1219.9(2)
_cod_database_code 2007061

loop_
_symmetry_equiv_pos_as_xyz
'x, y, z'
'-x, -y, -z'

loop_
_atom_site_aniso_label
_atom_site_aniso_U_11
_atom_site_aniso_U_22
_atom_site_aniso_U_33
_atom_site_aniso_U_12
_atom_site_aniso_U_13
_atom_site_aniso_U_23
O1 .0466(12) .0814(15) .0720(14) -.0121(10) -.0162(10) -.0250(11)
O2 .0656(14) .094(2) .0618(13) -.0321(12) -.0162(11) -.0164(12)
O3 .099(2) .0636(14) .0605(13) -.0088(12) -.0172(12) -.0151(11)
N1 .045(2) .095(2) .080(2) -.0042(13) -.0152(13) -.047(2)
C2B .056(4) .056(7) .029(5) -.008(5) -.010(4) .002(4)
C2C .040(4) .071(8) .032(5) -.011(5) -.019(4) .005(4)
C1B .078(5) .086(5) .064(5) -.020(4) -.036(4) .008(4)
C1C .067(4) .067(4) .061(4) -.026(3) -.025(3) -.012(3)
C3 .042(2) .089(2) .085(2) -.002(2) -.018(2) -.045(2)
C4 .043(2) .063(2) .073(2) -.0044(14) -.0205(15) -.025(2)
C5 .053(2) .061(2) .070(2) -.0107(15) -.019(2) -.019(2)
C6 .053(2) .093(2) .078(2) -.015(2) -.022(2) -.032(2)
C7 .043(2) .098(3) .091(3) -.010(2) -.019(2) -.043(2)
C8 .045(2) .077(2) .073(2) .000(2) -.021(2) -.030(2)
C9 .050(2) .071(2) .076(2) -.014(2) -.008(2) -.021(2)
C10 .052(2) .057(2) .072(2) -.0070(15) -.011(2) -.020(2)
C11 .063(2) .056(2) .062(2) -.001(2) -.025(2) -.013(2)
C12 .110(3) .058(2) .066(2) -.007(2) -.034(2) -.005(2)
C13 .097(3) .053(2) .081(2) .006(2) -.040(2) -.024(2)
C14 .082(2) .067(2) .073(2) .000(2) -.025(2) -.026(2)
O1A .0490(12) .0739(14) .0662(13) -.0165(10) -.0212(10) .0005(10)
O2A .0578(13) .0736(14) .0582(13) -.0170(11) -.0179(10) .0012(10)
O3A .098(2) .0637(14) .0653(14) -.0299(12) -.0261(12) .0068(11)
N1A .0508(15) .0504(13) .0557(14) -.0130(11) -.0195(12) -.0087(11)
C1A .070(2) .064(2) .072(2) -.021(2) -.032(2) -.010(2)
C2A .053(2) .046(2) .062(2) -.0089(13) -.0245(14) -.0055(13)
C3A .046(2) .0382(14) .059(2) -.0086(12) -.0188(13) -.0112(12)
C4A .043(2) .0409(15) .060(2) -.0072(12) -.0172(13) -.0116(12)
C5A .051(2) .044(2) .058(2) -.0104(13) -.0185(14) -.0107(13)
C6A .053(2) .059(2) .055(2) -.0116(14) -.0224(14) -.0092(13)
C7A .046(2) .058(2) .064(2) -.0113(14) -.0196(15) -.0131(14)
C8A .049(2) .049(2) .053(2) -.0125(13) -.0179(13) -.0074(13)
C9A .063(2) .050(2) .067(2) -.0175(14) -.014(2) -.0160(14)
C10A .070(2) .044(2) .077(2) -.0200(15) -.021(2) -.006(2)
C11A .061(2) .051(2) .058(2) -.0161(14) -.0239(15) .0011(14)
C12A .072(2) .051(2) .058(2) -.0158(15) -.022(2) -.0082(14)
C13A .065(2) .044(2) .058(2) -.0146(14) -.0200(15) -.0059(13)
C14A .111(3) .067(2) .089(3) -.039(2) -.043(2) .019(2)

loop_
_atom_site_label
_atom_site_fract_x
_atom_site_fract_y
_atom_site_fract_z
_atom_site_U_iso_or_equiv
_atom_site_thermal_displace_type
_atom_site_calc_flag
_atom_site_refinement_flags
_atom_site_occupancy
_atom_site_disorder_group
_atom_site_type_symbol
O1 -.2917(3) .6671(2) .87936(12) .0665(6) Uani d . 1 . O
H1A -.2175(3) .6358(2) .82381(12) .080 Uiso d R 1 . H
O2 -.4924(3) .6163(2) .77347(12) .0707(6) Uani d . 1 . O
O3 -1.1944(4) .9101(2) 1.29659(12) .0770(7) Uani d . 1 . O
N1 -.7754(4) .7289(3) .9976(2) .0746(8) Uani d . 1 . N
C2B -.4667(17) .7688(11) 1.0217(5) .049(2) Uani d P .50 . C
H2BA -.3797(17) .8152(11) .9924(5) .080 Uiso d PR .50 . H
H2BB -.5578(17) .8291(11) 1.0615(5) .080 Uiso d PR .50 . H
C2C -.4690(16) .7185(11) 1.0461(6) .048(2) Uani d P .50 . C
H2CA -.5463(16) .7106(11) 1.0970(6) .080 Uiso d PR .50 . H
H2CB -.3502(16) .6436(11) 1.0399(6) .080 Uiso d PR .50 . H
C1B -.3666(13) .6425(8) 1.0640(4) .074(2) Uani d P .50 . C
H1BA -.4836(13) .6084(8) 1.1030(4) .080 Uiso d PR .50 . H
H1BB -.3057(13) .6601(8) 1.1034(4) .080 Uiso d PR .50 . H
H1BC -.2716(13) .5852(8) 1.0234(4) .080 Uiso d PR .50 . H
C1C -.4160(9) .8491(7) 1.0353(4) .061(2) Uani d P .50 . C
H1CB -.3471(9) .8386(7) .9703(4) .080 Uiso d PR .50 . H
H1CA -.5166(9) .9225(7) 1.0313(4) .080 Uiso d PR .50 . H
H1CC -.3441(9) .8584(7) 1.0709(4) .080 Uiso d PR .50 . H
C3 -.5781(4) .7186(3) .9752(2) .0732(10) Uani d . 1 . C
C4 -.4854(4) .6792(3) .9000(2) .0601(8) Uani d . 1 . C
C5 -.5841(4) .6505(3) .8427(2) .0609(8) Uani d . 1 . C
C6 -.7841(4) .6611(3) .8705(2) .0730(10) Uani d . 1 . C
H6A -.8571(4) .6412(3) .8350(2) .080 Uiso d R 1 . H
C7 -.8721(5) .7001(4) .9446(2) .0771(10) Uani d . 1 . C
H7A -1.0080(5) .7064(4) .9615(2) .080 Uiso d R 1 . H
C8 -.8844(4) .7784(4) 1.0747(2) .0661(9) Uani d . 1 . C
C9 -.9352(4) .9141(3) 1.0924(2) .0663(9) Uani d . 1 . C
H9A -.8981(4) .9745(3) 1.0523(2) .080 Uiso d R 1 . H
C10 -1.0387(4) .9613(3) 1.1663(2) .0617(8) Uani d . 1 . C
H10A -1.0751(4) 1.0561(3) 1.1784(2) .080 Uiso d R 1 . H
C11 -1.0920(5) .8730(3) 1.2218(2) .0618(8) Uani d . 1 . C
C12 -1.0425(6) .7372(3) 1.2035(2) .0794(10) Uani d . 1 . C
H12A -1.0818(6) .6763(3) 1.2428(2) .080 Uiso d R 1 . H
C13 -.9392(5) .6894(3) 1.1308(2) .0791(11) Uani d . 1 . C
H13A -.9054(5) .5952(3) 1.1174(2) .080 Uiso d R 1 . H
C14 -1.2228(5) 1.0442(3) 1.3213(2) .0765(10) Uani d . 1 . C
H14A -1.2974(5) 1.0579(3) 1.3740(2) .080 Uiso d R 1 . H
H14B -1.0971(5) 1.0562(3) 1.3199(2) .080 Uiso d R 1 . H
H14C -1.2917(5) 1.1089(3) 1.2866(2) .080 Uiso d R 1 . H
O1A -.3014(3) .6912(2) .63987(12) .0621(5) Uani d . 1 . O
H1AA -.3199(3) .6658(2) .69539(12) .080 Uiso d R 1 . H
O2A -.0487(3) .6036(2) .74322(12) .0629(6) Uani d . 1 . O
O3A .4212(3) .8891(2) .22101(12) .0734(6) Uani d . 1 . O
N1A .1509(3) .7143(2) .52019(13) .0511(6) Uani d . 1 . N
C1A -.2051(5) .6592(3) .4418(2) .0656(8) Uani d . 1 . C
H1AB -.2932(5) .6963(3) .4060(2) .080 Uiso d R 1 . H
H1AC -.0794(5) .6085(3) .4128(2) .080 Uiso d R 1 . H
H1AD -.2568(5) .6001(3) .4788(2) .080 Uiso d R 1 . H
C2A -.1819(4) .7740(3) .4858(2) .0533(7) Uani d . 1 . C
H2AA -.3082(4) .8255(3) .5140(2) .080 Uiso d R 1 . H
H2AB -.1325(4) .8338(3) .4486(2) .080 Uiso d R 1 . H
C3A -.0453(4) .7238(2) .5435(2) .0470(7) Uani d . 1 . C
C4A -.1093(4) .6845(3) .6182(2) .0475(7) Uani d . 1 . C
C5A .0161(4) .6378(3) .6745(2) .0499(7) Uani d . 1 . C
C6A .2157(4) .6317(3) .6462(2) .0543(7) Uani d . 1 . C
H6AA .3073(4) .5993(3) .6811(2) .080 Uiso d R 1 . H
C7A .2755(4) .6692(3) .5720(2) .0553(7) Uani d . 1 . C
H7AA .4107(4) .6648(3) .5550(2) .080 Uiso d R 1 . H
C8A .2266(4) .7590(3) .4427(2) .0495(7) Uani d . 1 . C
C9A .2345(4) .8897(3) .4332(2) .0591(8) Uani d . 1 . C
H9AA .1917(4) .9494(3) .4778(2) .080 Uiso d R 1 . H
C10A .3014(5) .9374(3) .3598(2) .0619(8) Uani d . 1 . C
H10B .3078(5) 1.0288(3) .3532(2) .080 Uiso d R 1 . H
C11A .3597(4) .8513(3) .2962(2) .0549(7) Uani d . 1 . C
C12A .3583(4) .7179(3) .3062(2) .0591(8) Uani d . 1 . C
H12B .4085(4) .6576(3) .2618(2) .080 Uiso d R 1 . H
C13A .2915(4) .6716(3) .3791(2) .0549(7) Uani d . 1 . C
H13B .2874(4) .5797(3) .3859(2) .080 Uiso d R 1 . H
C14A .3974(6) 1.0295(3) .2049(2) .0838(11) Uani d . 1 . C
H14D .4454(6) 1.0428(3) .1501(2) .080 Uiso d R 1 . H
H14E .2610(6) 1.0804(3) .2183(2) .080 Uiso d R 1 . H
H14F .4699(6) 1.0602(3) .2363(2) .080 Uiso d R 1 . H

loop_
_atom_type_symbol
_atom_type_description
_atom_type_scat_dispersion_real
_atom_type_scat_dispersion_imag
_atom_type_scat_source
C C 0.0033 0.0016 'International Tables Vol C Tables 4.2.6.8 and 6.1.1.4'
H H 0.0000 0.0000 'International Tables Vol C Tables 4.2.6.8 and 6.1.1.4'
N N 0.0061 0.0033 'International Tables Vol C Tables 4.2.6.8 and 6.1.1.4'
O O 0.0106 0.0060 'International Tables Vol C Tables 4.2.6.8 and 6.1.1.4'

loop_
_geom_angle_atom_site_label_1
_geom_angle_atom_site_label_2
_geom_angle_atom_site_label_3
_geom_angle
C11 O3 C14 117.7(3)
C7 N1 C3 119.6(3)
C7 N1 C8 119.0(3)
C3 N1 C8 121.3(2)
C3 C2B C1B 102.7(8)
C1C C2C C3 104.1(6)
C4 C3 N1 118.8(3)
C4 C3 C2B 115.8(5)
N1 C3 C2B 124.6(5)
C4 C3 C2C 124.6(5)
N1 C3 C2C 114.9(4)
O1 C4 C3 118.1(3)
O1 C4 C5 119.1(3)
C3 C4 C5 122.8(3)
O2 C5 C6 124.6(3)
O2 C5 C4 120.4(3)
C6 C5 C4 115.0(3)
C7 C6 C5 121.1(3)
C6 C7 N1 122.6(3)
C9 C8 C13 119.8(3)
C9 C8 N1 120.3(3)
C13 C8 N1 119.9(3)
C8 C9 C10 120.3(3)
C11 C10 C9 120.0(3)
C10 C11 O3 124.2(3)
C10 C11 C12 119.6(3)
O3 C11 C12 116.3(3)
C13 C12 C11 121.0(3)
C12 C13 C8 119.5(3)
C11A O3A C14A 118.4(2)
C7A N1A C3A 120.0(2)
C7A N1A C8A 118.5(2)
C3A N1A C8A 121.4(2)
C3A C2A C1A 112.9(2)
C4A C3A N1A 118.7(2)
C4A C3A C2A 121.7(2)
N1A C3A C2A 119.6(2)
O1A C4A C3A 118.3(2)
O1A C4A C5A 118.7(3)
C3A C4A C5A 123.0(3)
O2A C5A C6A 123.9(3)
O2A C5A C4A 121.2(3)
C6A C5A C4A 114.9(3)
C7A C6A C5A 120.9(3)
C6A C7A N1A 122.4(3)
C9A C8A C13A 120.1(3)
C9A C8A N1A 119.0(2)
C13A C8A N1A 120.9(2)
C8A C9A C10A 120.8(3)
C11A C10A C9A 118.9(3)
O3A C11A C10A 123.7(3)
O3A C11A C12A 115.9(2)
C10A C11A C12A 120.4(3)
C13A C12A C11A 120.2(3)
C12A C13A C8A 119.6(3)

loop_
_geom_bond_atom_site_label_1
_geom_bond_atom_site_label_2
_geom_bond_site_symmetry_2
_geom_bond_distance
_geom_bond_publ_flag
O1 C4 . 1.357(3) ?
O2 C5 . 1.264(3) ?
O3 C11 . 1.372(4) ?
O3 C14 . 1.420(4) ?
N1 C7 . 1.364(4) ?
N1 C3 . 1.388(4) ?
N1 C8 . 1.446(4) ?
C2B C3 . 1.471(12) ?
C2B C1B . 1.509(10) ?
C2C C1C . 1.508(12) ?
C2C C3 . 1.593(10) ?
C3 C4 . 1.366(4) ?
C4 C5 . 1.432(4) ?
C5 C6 . 1.416(4) ?
C6 C7 . 1.340(4) ?
C8 C9 . 1.376(4) ?
C8 C13 . 1.381(5) ?
C9 C10 . 1.382(4) ?
C10 C11 . 1.367(4) ?
C11 C12 . 1.379(4) ?
C12 C13 . 1.368(5) ?
O1A C4A . 1.359(3) ?
O2A C5A . 1.260(3) ?
O3A C11A . 1.364(3) ?
O3A C14A . 1.425(4) ?
N1A C7A . 1.364(3) ?
N1A C3A . 1.383(3) ?
N1A C8A . 1.451(3) ?
C1A C2A . 1.523(4) ?
C2A C3A . 1.508(4) ?
C3A C4A . 1.365(4) ?
C4A C5A . 1.431(4) ?
C5A C6A . 1.425(4) ?
C6A C7A . 1.346(4) ?
C8A C9A . 1.369(4) ?
C8A C13A . 1.381(4) ?
C9A C10A . 1.384(4) ?
C10A C11A . 1.377(4) ?
C11A C12A . 1.384(4) ?
C12A C13A . 1.372(4) ?
